data_7713988
loop_
_publ_author_name
'Nguyen, Thien H.'
'Pauly, Christophe'
'Kent, Greggory'
'Wu, Guang'
'Hayton, Trevor W.'

_publ_section_title
;
 Dimerization and Ring-opening in Bis(diisopropylamino)cyclopropenylidene
 (BAC) Mediated by [U(NR2)3(CCPh)] (R = SiMe3)
;
_journal_name_full 'Dalton Transactions'
_journal_paper_doi 10.1039/D3DT02741D
_journal_year 2023
_chemical_formula_sum 'C58.5 H121 N7 Si6 U'
_chemical_formula_weight 1329.19
_space_group_crystal_system triclinic
_space_group_IT_number 2
_space_group_name_Hall '-P 1'
_space_group_name_H-M_alt 'P -1'
_atom_sites_solution_hydrogens geom
_audit_creation_method SHELXL-2017/1
_audit_update_record
;
2023-08-18 deposited with the CCDC.	2023-09-19 downloaded from the CCDC.
;
_cell_angle_alpha 88.917(4)
_cell_angle_beta 88.430(4)
_cell_angle_gamma 89.360(4)
_cell_formula_units_Z 2
_cell_length_a 13.9806(13)
_cell_length_b 14.0897(11)
_cell_length_c 18.1942(15)
_cell_measurement_reflns_used 7158
_cell_measurement_temperature 100(2)
_cell_measurement_theta_max 25.07
_cell_measurement_theta_min 2.24
_cell_volume 3581.7(5)
_computing_structure_refinement 'SHELXL-2017/1 (Sheldrick, 2017)'
_computing_structure_solution 'SHELXT 2014/4 (Sheldrick, 2014)'
_diffrn_ambient_temperature 100(2)
_diffrn_measured_fraction_theta_full 0.999
_diffrn_measured_fraction_theta_max 0.978
_diffrn_measurement_device_type 'bruker Apex 2'
_diffrn_radiation_type MoK\a
_diffrn_radiation_wavelength 0.71073
_diffrn_reflns_av_R_equivalents 0.0489
_diffrn_reflns_av_unetI/netI 0.0786
_diffrn_reflns_Laue_measured_fraction_full 0.999
_diffrn_reflns_Laue_measured_fraction_max 0.978
_diffrn_reflns_limit_h_max 10
_diffrn_reflns_limit_h_min -17
_diffrn_reflns_limit_k_max 16
_diffrn_reflns_limit_k_min -17
_diffrn_reflns_limit_l_max 23
_diffrn_reflns_limit_l_min -22
_diffrn_reflns_number 31360
_diffrn_reflns_point_group_measured_fraction_full 0.999
_diffrn_reflns_point_group_measured_fraction_max 0.978
_diffrn_reflns_theta_full 25.242
_diffrn_reflns_theta_max 26.992
_diffrn_reflns_theta_min 1.120
_exptl_absorpt_coefficient_mu 2.404
_exptl_absorpt_correction_T_max 0.7454
_exptl_absorpt_correction_T_min 0.5754
_exptl_absorpt_correction_type multi-scan
_exptl_absorpt_process_details sadabs
_exptl_crystal_colour yellow
_exptl_crystal_density_diffrn 1.232
_exptl_crystal_description block
_exptl_crystal_F_000 1394
_exptl_crystal_size_max 0.300
_exptl_crystal_size_mid 0.200
_exptl_crystal_size_min 0.150
_refine_diff_density_max 3.110
_refine_diff_density_min -2.167
_refine_diff_density_rms 0.147
_refine_ls_extinction_method none
_refine_ls_goodness_of_fit_ref 0.988
_refine_ls_hydrogen_treatment constr
_refine_ls_matrix_type full
_refine_ls_number_parameters 677
_refine_ls_number_reflns 15271
_refine_ls_number_restraints 0
_refine_ls_restrained_S_all 0.988
_refine_ls_R_factor_all 0.0676
_refine_ls_R_factor_gt 0.0489
_refine_ls_shift/su_max 0.002
_refine_ls_shift/su_mean 0.000
_refine_ls_structure_factor_coef Fsqd
_refine_ls_weighting_details 'w=1/[\s^2^(Fo^2^)+(0.0589P)^2^+6.1060P] where P=(Fo^2^+2Fc^2^)/3'
_refine_ls_weighting_scheme calc
_refine_ls_wR_factor_gt 0.1093
_refine_ls_wR_factor_ref 0.1181
_reflns_Friedel_coverage 0.000
_reflns_number_gt 12486
_reflns_number_total 15271
_reflns_threshold_expression 'I > 2\s(I)'
_cod_data_source_file d3dt02741d2.cif
_cod_data_source_block Complex2
_cod_original_formula_sum 'C58.50 H121 N7 Si6 U'
_cod_database_code 7713988
_shelx_shelxl_version_number 2017/1
_shelx_space_group_comment
;
The symmetry employed for this shelxl refinement is uniquely defined
by the following loop, which should always be used as a source of
symmetry information in preference to the above space-group names.
They are only intended as comments.
;
_shelx_estimated_absorpt_t_min 0.532
_shelx_estimated_absorpt_t_max 0.714

loop_
_space_group_symop_operation_xyz
'x, y, z'
'-x, -y, -z'

loop_
_atom_site_label
_atom_site_type_symbol
_atom_site_fract_x
_atom_site_fract_y
_atom_site_fract_z
_atom_site_U_iso_or_equiv
_atom_site_adp_type
_atom_site_occupancy
_atom_site_site_symmetry_order
_atom_site_calc_flag
_atom_site_refinement_flags_posn
_atom_site_refinement_flags_adp
_atom_site_refinement_flags_occupancy
_atom_site_disorder_assembly
_atom_site_disorder_group
C60 C 0.1640(10) 0.0170(10) 0.9724(7) 0.114(4) Uiso 1 1 d . . . . .
U1 U 0.48277(2) 0.68464(2) 0.73007(2) 0.01589(6) Uani 1 1 d . . . . .
Si3 Si 0.63056(10) 0.53162(10) 0.77934(8) 0.0195(3) Uani 1 1 d . . . . .
Si4 Si 0.73639(10) 0.72329(10) 0.75705(8) 0.0204(3) Uani 1 1 d . . . . .
Si5 Si 0.31557(10) 0.68440(11) 0.87464(8) 0.0221(3) Uani 1 1 d . . . . .
Si6 Si 0.24766(10) 0.60397(10) 0.73420(8) 0.0217(3) Uani 1 1 d . . . . .
Si2 Si 0.41353(11) 0.85473(11) 0.60199(9) 0.0272(4) Uani 1 1 d . . . . .
Si1 Si 0.53701(12) 0.70052(12) 0.53837(9) 0.0301(4) Uani 1 1 d . . . . .
N3 N 0.3326(3) 0.6615(3) 0.7827(2) 0.0182(9) Uani 1 1 d . . . . .
N2 N 0.6381(3) 0.6516(3) 0.7560(2) 0.0181(9) Uani 1 1 d . . . . .
N6 N 0.0461(3) 0.2946(3) 0.9129(2) 0.0214(9) Uani 1 1 d . . . . .
N7 N 0.2935(3) 0.2358(3) 0.8558(2) 0.0213(9) Uani 1 1 d . . . . .
N1 N 0.4759(3) 0.7484(3) 0.6128(2) 0.0240(10) Uani 1 1 d . . . . .
N5 N -0.0381(4) 0.1342(3) 0.7109(3) 0.0316(12) Uani 1 1 d . . . . .
N4 N -0.0293(3) 0.2781(4) 0.5647(2) 0.0299(11) Uani 1 1 d . . . . .
C42 C 0.1302(4) 0.2418(3) 0.7899(3) 0.0205(11) Uani 1 1 d . . . . .
C43 C 0.2020(4) 0.2441(3) 0.8404(3) 0.0192(11) Uani 1 1 d . . . . .
C44 C 0.1080(3) 0.2655(3) 0.8614(3) 0.0186(11) Uani 1 1 d . . . . .
C54 C 0.3293(4) 0.2714(4) 0.9259(3) 0.0222(11) Uani 1 1 d . . . . .
H00I H 0.273807 0.301341 0.952851 0.027 Uiso 1 1 calc R U . . .
C41 C 0.1063(4) 0.2376(4) 0.7138(3) 0.0239(12) Uani 1 1 d . . . . .
H00J H 0.149504 0.267573 0.679698 0.029 Uiso 1 1 calc R U . . .
C48 C 0.0725(4) 0.2912(4) 0.9916(3) 0.0213(11) Uani 1 1 d . . . . .
H00K H 0.133453 0.253788 0.995113 0.026 Uiso 1 1 calc R U . . .
C34 C 0.0294(4) 0.1958(4) 0.6848(3) 0.0264(12) Uani 1 1 d . . . . .
C21 C 0.2653(4) 0.8061(4) 0.8883(3) 0.0330(14) Uani 1 1 d . . . . .
H00A H 0.311927 0.853125 0.870350 0.049 Uiso 1 1 calc R U . . .
H00B H 0.251447 0.815510 0.940741 0.049 Uiso 1 1 calc R U . . .
H00C H 0.206213 0.813513 0.860940 0.049 Uiso 1 1 calc R U . . .
C13 C 0.4939(4) 0.9600(4) 0.6077(4) 0.0367(15) Uani 1 1 d . . . . .
H00D H 0.528989 0.956043 0.653595 0.055 Uiso 1 1 calc R U . . .
H00E H 0.455317 1.018447 0.606712 0.055 Uiso 1 1 calc R U . . .
H00F H 0.539487 0.960417 0.565791 0.055 Uiso 1 1 calc R U . . .
C23 C 0.4301(4) 0.6693(4) 0.9239(3) 0.0284(13) Uani 1 1 d . . . . .
H00G H 0.451547 0.602956 0.921276 0.043 Uiso 1 1 calc R U . . .
H00H H 0.420136 0.686554 0.975470 0.043 Uiso 1 1 calc R U . . .
H00L H 0.478812 0.710425 0.900770 0.043 Uiso 1 1 calc R U . . .
C19 C 0.8512(4) 0.6580(4) 0.7329(4) 0.0321(14) Uani 1 1 d . . . . .
H00M H 0.863767 0.609397 0.770708 0.048 Uiso 1 1 calc R U . . .
H67 H 0.904205 0.702993 0.730118 0.048 Uiso 1 1 calc R U . . .
H00O H 0.845297 0.627726 0.685164 0.048 Uiso 1 1 calc R U . . .
C47 C -0.0255(4) 0.4224(4) 0.8362(3) 0.0305(13) Uani 1 1 d . . . . .
H00P H 0.020605 0.466697 0.855666 0.046 Uiso 1 1 calc R U . . .
H00Q H -0.085516 0.456170 0.826248 0.046 Uiso 1 1 calc R U . . .
H00R H 0.000632 0.395415 0.790518 0.046 Uiso 1 1 calc R U . . .
C14 C 0.3175(4) 0.8692(4) 0.6752(3) 0.0334(14) Uani 1 1 d . . . . .
H00S H 0.271851 0.817173 0.672664 0.050 Uiso 1 1 calc R U . . .
H00T H 0.283937 0.929937 0.667553 0.050 Uiso 1 1 calc R U . . .
H00U H 0.346453 0.868209 0.723669 0.050 Uiso 1 1 calc R U . . .
C55 C 0.4029(4) 0.3482(4) 0.9114(3) 0.0295(13) Uani 1 1 d . . . . .
H00V H 0.459428 0.320761 0.886392 0.044 Uiso 1 1 calc R U . . .
H00W H 0.421407 0.375027 0.958123 0.044 Uiso 1 1 calc R U . . .
H66 H 0.375419 0.398341 0.880158 0.044 Uiso 1 1 calc R U . . .
C20 C 0.7279(4) 0.8240(4) 0.6885(3) 0.0271(12) Uani 1 1 d . . . . .
H65 H 0.713633 0.798985 0.640184 0.041 Uiso 1 1 calc R U . . .
H60 H 0.788877 0.857643 0.685465 0.041 Uiso 1 1 calc R U . . .
H56 H 0.676755 0.867878 0.704148 0.041 Uiso 1 1 calc R U . . .
C46 C -0.0443(4) 0.3431(4) 0.8922(3) 0.0235(12) Uani 1 1 d . . . . .
H64 H -0.072401 0.372754 0.937490 0.028 Uiso 1 1 calc R U . . .
C25 C 0.2298(4) 0.4776(4) 0.7646(3) 0.0298(13) Uani 1 1 d . . . . .
H63 H 0.291995 0.444911 0.766397 0.045 Uiso 1 1 calc R U . . .
H59 H 0.189241 0.445832 0.729716 0.045 Uiso 1 1 calc R U . . .
H55 H 0.198874 0.475763 0.813581 0.045 Uiso 1 1 calc R U . . .
C16 C 0.6600(4) 0.5105(4) 0.8789(3) 0.0336(14) Uani 1 1 d . . . . .
H62 H 0.727316 0.525541 0.886183 0.050 Uiso 1 1 calc R U . . .
H58 H 0.648839 0.443748 0.892350 0.050 Uiso 1 1 calc R U . . .
H54 H 0.619167 0.551137 0.909952 0.050 Uiso 1 1 calc R U . . .
C49 C 0.0910(4) 0.3899(4) 1.0199(3) 0.0324(14) Uani 1 1 d . . . . .
H61 H 0.137556 0.422042 0.987103 0.049 Uiso 1 1 calc R U . . .
H57 H 0.116397 0.384754 1.069513 0.049 Uiso 1 1 calc R U . . .
H53 H 0.030983 0.426482 1.021370 0.049 Uiso 1 1 calc R U . . .
C27 C -0.0654(4) 0.3650(5) 0.6014(3) 0.0399(16) Uani 1 1 d . . . . .
H00Y H -0.089924 0.345456 0.651495 0.048 Uiso 1 1 calc R U . . .
C51 C 0.3615(4) 0.1899(4) 0.8025(3) 0.0258(12) Uani 1 1 d . . . . .
H00Z H 0.423811 0.180945 0.827496 0.031 Uiso 1 1 calc R U . . .
C52 C 0.3801(5) 0.2514(4) 0.7344(3) 0.0375(15) Uani 1 1 d . . . . .
H01A H 0.319865 0.263354 0.709417 0.056 Uiso 1 1 calc R U . . .
H01B H 0.425276 0.218703 0.701123 0.056 Uiso 1 1 calc R U . . .
H01C H 0.407367 0.311910 0.748721 0.056 Uiso 1 1 calc R U . . .
C17 C 0.5056(4) 0.5120(3) 0.7565(3) 0.0255(12) Uani 1 1 d . . . . .
H01D H 0.465769 0.488158 0.798606 0.031 Uiso 1 1 calc R U . . .
H01E H 0.498195 0.471915 0.712991 0.031 Uiso 1 1 calc R U . . .
C4 C 0.5677(4) 1.0018(3) 0.8397(3) 0.0248(12) Uani 1 1 d . . . . .
C45 C -0.1178(4) 0.2741(4) 0.8642(4) 0.0319(14) Uani 1 1 d . . . . .
H01F H -0.094837 0.248173 0.817288 0.048 Uiso 1 1 calc R U . . .
H01G H -0.178775 0.307627 0.857223 0.048 Uiso 1 1 calc R U . . .
H01H H -0.127034 0.222201 0.900261 0.048 Uiso 1 1 calc R U . . .
C33 C -0.0090(4) 0.1943(5) 0.6072(3) 0.0326(14) Uani 1 1 d . . . . .
H014 H 0.034694 0.153024 0.576904 0.039 Uiso 1 1 calc R U . . .
C7 C 0.5322(4) 0.9110(4) 0.8166(3) 0.0249(12) Uani 1 1 d . . . . .
C15 C 0.7144(4) 0.4524(4) 0.7263(3) 0.0307(13) Uani 1 1 d . . . . .
H01I H 0.700891 0.457706 0.673850 0.046 Uiso 1 1 calc R U . . .
H01J H 0.705840 0.386500 0.743250 0.046 Uiso 1 1 calc R U . . .
H01K H 0.780546 0.471428 0.734153 0.046 Uiso 1 1 calc R U . . .
C26 C 0.1278(4) 0.6651(4) 0.7392(4) 0.0355(15) Uani 1 1 d . . . . .
H01L H 0.102548 0.662504 0.789995 0.053 Uiso 1 1 calc R U . . .
H01M H 0.083555 0.633167 0.707153 0.053 Uiso 1 1 calc R U . . .
H01N H 0.134587 0.731487 0.723117 0.053 Uiso 1 1 calc R U . . .
C24 C 0.2855(4) 0.5953(4) 0.6348(3) 0.0339(14) Uani 1 1 d . . . . .
H01O H 0.289734 0.659190 0.612745 0.051 Uiso 1 1 calc R U . . .
H01P H 0.238460 0.558504 0.608763 0.051 Uiso 1 1 calc R U . . .
H01Q H 0.348244 0.563724 0.630910 0.051 Uiso 1 1 calc R U . . .
C56 C 0.3662(5) 0.1917(5) 0.9740(4) 0.0406(16) Uani 1 1 d . . . . .
H01R H 0.314689 0.146511 0.984808 0.061 Uiso 1 1 calc R U . . .
H01S H 0.388453 0.217508 1.020140 0.061 Uiso 1 1 calc R U . . .
H01T H 0.419432 0.159257 0.948513 0.061 Uiso 1 1 calc R U . . .
C9 C 0.6197(5) 0.6045(4) 0.5702(3) 0.0395(15) Uani 1 1 d . . . . .
H01U H 0.667106 0.631271 0.602369 0.059 Uiso 1 1 calc R U . . .
H01V H 0.652414 0.576060 0.527516 0.059 Uiso 1 1 calc R U . . .
H01W H 0.582997 0.555750 0.597307 0.059 Uiso 1 1 calc R U . . .
C8 C 0.5067(4) 0.8340(4) 0.7982(3) 0.0251(12) Uani 1 1 d . . . . .
C18 C 0.7548(4) 0.7751(4) 0.8497(3) 0.0317(14) Uani 1 1 d . . . . .
H52 H 0.703704 0.821337 0.860609 0.048 Uiso 1 1 calc R U . . .
H30 H 0.816869 0.806856 0.849733 0.048 Uiso 1 1 calc R U . . .
H15 H 0.753569 0.724347 0.887275 0.048 Uiso 1 1 calc R U . . .
C11 C 0.6121(4) 0.7903(5) 0.4854(3) 0.0375(15) Uani 1 1 d . . . . .
H51 H 0.570200 0.836349 0.460830 0.056 Uiso 1 1 calc R U . . .
H29 H 0.652277 0.757708 0.448578 0.056 Uiso 1 1 calc R U . . .
H14 H 0.652914 0.823358 0.519383 0.056 Uiso 1 1 calc R U . . .
C53 C 0.3261(5) 0.0916(4) 0.7830(4) 0.0413(16) Uani 1 1 d . . . . .
H50 H 0.312020 0.054957 0.828212 0.062 Uiso 1 1 calc R U . . .
H28 H 0.375606 0.058623 0.753743 0.062 Uiso 1 1 calc R U . . .
H13 H 0.267847 0.098191 0.754420 0.062 Uiso 1 1 calc R U . . .
C50 C -0.0032(4) 0.2397(5) 1.0378(4) 0.0371(15) Uani 1 1 d . . . . .
H49 H -0.064787 0.272813 1.033195 0.056 Uiso 1 1 calc R U . . .
H27 H 0.015143 0.238455 1.089411 0.056 Uiso 1 1 calc R U . . .
H12 H -0.008766 0.174534 1.020631 0.056 Uiso 1 1 calc R U . . .
C38 C -0.0317(5) 0.0668(4) 0.7731(3) 0.0418(17) Uani 1 1 d . . . . .
H48 H -0.005826 0.102055 0.815320 0.050 Uiso 1 1 calc R U . . .
C5 C 0.5783(5) 1.0195(4) 0.9142(4) 0.0492(19) Uani 1 1 d . . . . .
H47 H 0.562418 0.971639 0.949752 0.059 Uiso 1 1 calc R U . . .
C30 C 0.0193(5) 0.2879(5) 0.4933(3) 0.0390(15) Uani 1 1 d . . . . .
H46 H 0.002007 0.352494 0.473717 0.047 Uiso 1 1 calc R U . . .
C22 C 0.2319(4) 0.6010(5) 0.9262(3) 0.0360(15) Uani 1 1 d . . . . .
H45 H 0.168761 0.604042 0.904131 0.054 Uiso 1 1 calc R U . . .
H26 H 0.226128 0.619604 0.977785 0.054 Uiso 1 1 calc R U . . .
H11 H 0.257350 0.536034 0.923507 0.054 Uiso 1 1 calc R U . . .
C29 C 0.0095(5) 0.4398(5) 0.6116(4) 0.0440(16) Uani 1 1 d . . . . .
H44 H 0.061879 0.412747 0.640194 0.066 Uiso 1 1 calc R U . . .
H25 H -0.019352 0.493593 0.637809 0.066 Uiso 1 1 calc R U . . .
H10 H 0.034392 0.461583 0.563389 0.066 Uiso 1 1 calc R U . . .
C12 C 0.3484(5) 0.8653(5) 0.5133(4) 0.0427(17) Uani 1 1 d . . . . .
H43 H 0.394708 0.863367 0.471870 0.064 Uiso 1 1 calc R U . . .
H24 H 0.312752 0.925512 0.511712 0.064 Uiso 1 1 calc R U . . .
H9 H 0.303848 0.812445 0.509921 0.064 Uiso 1 1 calc R U . . .
C3 C 0.5928(5) 1.0718(4) 0.7894(4) 0.0418(17) Uani 1 1 d . . . . .
H42 H 0.587962 1.061067 0.738245 0.050 Uiso 1 1 calc R U . . .
C32 C 0.1285(5) 0.2848(6) 0.4965(4) 0.0496(19) Uani 1 1 d . . . . .
H41 H 0.149751 0.331482 0.531566 0.074 Uiso 1 1 calc R U . . .
H23 H 0.156266 0.299620 0.447600 0.074 Uiso 1 1 calc R U . . .
H8 H 0.149439 0.221156 0.512229 0.074 Uiso 1 1 calc R U . . .
C39 C -0.1302(6) 0.0311(5) 0.7970(4) 0.061(3) Uani 1 1 d . . . . .
H40 H -0.173150 0.085274 0.805964 0.092 Uiso 1 1 calc R U . . .
H22 H -0.125058 -0.007306 0.842227 0.092 Uiso 1 1 calc R U . . .
H7 H -0.155740 -0.007816 0.758140 0.092 Uiso 1 1 calc R U . . .
C35 C -0.0918(5) 0.1301(5) 0.6404(3) 0.0458(19) Uani 1 1 d . . . . .
C28 C -0.1503(5) 0.4082(7) 0.5599(4) 0.059(2) Uani 1 1 d . . . . .
H39 H -0.130907 0.420516 0.508461 0.088 Uiso 1 1 calc R U . . .
H21 H -0.170372 0.467839 0.582753 0.088 Uiso 1 1 calc R U . . .
H6 H -0.203652 0.363615 0.562020 0.088 Uiso 1 1 calc R U . . .
C1 C 0.6336(4) 1.1759(5) 0.8869(5) 0.049(2) Uani 1 1 d . . . . .
H38 H 0.654396 1.235998 0.902658 0.058 Uiso 1 1 calc R U . . .
C10 C 0.4578(6) 0.6463(5) 0.4700(4) 0.0491(19) Uani 1 1 d . . . . .
H37 H 0.415793 0.600032 0.495061 0.074 Uiso 1 1 calc R U . . .
H20 H 0.497200 0.614285 0.432392 0.074 Uiso 1 1 calc R U . . .
H5 H 0.418934 0.696082 0.446723 0.074 Uiso 1 1 calc R U . . .
C2 C 0.6255(5) 1.1593(5) 0.8139(5) 0.058(2) Uani 1 1 d . . . . .
H36 H 0.642253 1.207620 0.778901 0.070 Uiso 1 1 calc R U . . .
C6 C 0.6117(5) 1.1064(5) 0.9370(5) 0.054(2) Uani 1 1 d . . . . .
H35 H 0.619324 1.117143 0.987934 0.064 Uiso 1 1 calc R U . . .
C40 C 0.0384(7) -0.0146(5) 0.7560(5) 0.066(2) Uani 1 1 d . . . . .
H34 H 0.009053 -0.058336 0.722180 0.098 Uiso 1 1 calc R U . . .
H19 H 0.053752 -0.048685 0.801699 0.098 Uiso 1 1 calc R U . . .
H4 H 0.097091 0.011135 0.733200 0.098 Uiso 1 1 calc R U . . .
C31 C -0.0188(6) 0.2177(6) 0.4397(4) 0.061(2) Uani 1 1 d . . . . .
H33 H -0.002004 0.153024 0.455815 0.092 Uiso 1 1 calc R U . . .
H18 H 0.009350 0.230288 0.390643 0.092 Uiso 1 1 calc R U . . .
H3 H -0.088609 0.224290 0.438025 0.092 Uiso 1 1 calc R U . . .
C36 C -0.1912(5) 0.1737(7) 0.6469(4) 0.065(3) Uani 1 1 d . . . . .
H32 H -0.234781 0.128008 0.670961 0.098 Uiso 1 1 calc R U . . .
H17 H -0.213962 0.189936 0.597745 0.098 Uiso 1 1 calc R U . . .
H2 H -0.189098 0.231216 0.676225 0.098 Uiso 1 1 calc R U . . .
C37 C -0.0911(7) 0.0336(7) 0.6033(4) 0.083(3) Uani 1 1 d . . . . .
H31 H -0.025609 0.008168 0.601012 0.124 Uiso 1 1 calc R U . . .
H16 H -0.115087 0.041102 0.553424 0.124 Uiso 1 1 calc R U . . .
H1 H -0.132240 -0.010237 0.631814 0.124 Uiso 1 1 calc R U . . .
C58 C 0.000000 0.000000 1.000000 0.040(2) Uiso 1 2 d S . P . .
C59 C 0.0660(12) 0.0127(11) 0.9588(9) 0.057(4) Uiso 0.5 1 d . . P . .
C57 C -0.0892(12) -0.0003(12) 0.9863(10) 0.061(4) Uiso 0.5 1 d . . P . .

loop_
_atom_site_aniso_label
_atom_site_aniso_U_11
_atom_site_aniso_U_22
_atom_site_aniso_U_33
_atom_site_aniso_U_23
_atom_site_aniso_U_13
_atom_site_aniso_U_12
U1 0.01562(10) 0.01091(9) 0.02131(11) -0.00129(7) -0.00228(7) -0.00148(6)
Si3 0.0191(7) 0.0121(6) 0.0272(8) 0.0010(6) -0.0008(6) 0.0006(5)
Si4 0.0182(7) 0.0166(7) 0.0266(8) 0.0008(6) -0.0043(6) -0.0012(5)
Si5 0.0172(7) 0.0266(8) 0.0227(8) -0.0029(6) -0.0016(6) -0.0008(6)
Si6 0.0181(7) 0.0197(7) 0.0278(8) -0.0004(6) -0.0069(6) -0.0049(6)
Si2 0.0293(8) 0.0227(8) 0.0301(9) 0.0064(7) -0.0114(7) -0.0076(6)
Si1 0.0390(9) 0.0318(9) 0.0197(8) 0.0005(7) -0.0035(7) -0.0077(7)
N3 0.019(2) 0.0110(19) 0.025(2) -0.0041(17) -0.0043(18) -0.0015(16)
N2 0.023(2) 0.0106(19) 0.021(2) -0.0025(17) 0.0006(18) -0.0036(16)
N6 0.016(2) 0.023(2) 0.025(2) -0.0023(19) -0.0043(18) 0.0047(17)
N7 0.020(2) 0.023(2) 0.021(2) -0.0020(18) -0.0013(18) 0.0063(18)
N1 0.029(2) 0.023(2) 0.020(2) 0.0003(19) -0.0053(19) -0.0107(19)
N5 0.042(3) 0.033(3) 0.020(2) -0.002(2) 0.002(2) -0.020(2)
N4 0.028(3) 0.044(3) 0.018(2) 0.002(2) -0.001(2) -0.002(2)
C42 0.027(3) 0.012(2) 0.023(3) -0.001(2) -0.004(2) -0.003(2)
C43 0.028(3) 0.009(2) 0.020(3) -0.0023(19) -0.003(2) 0.001(2)
C44 0.017(2) 0.012(2) 0.028(3) -0.001(2) -0.006(2) -0.0010(19)
C54 0.018(2) 0.034(3) 0.015(3) -0.003(2) -0.001(2) 0.004(2)
C41 0.027(3) 0.021(3) 0.024(3) 0.001(2) -0.003(2) -0.005(2)
C48 0.018(2) 0.019(3) 0.026(3) -0.001(2) -0.002(2) 0.002(2)
C34 0.034(3) 0.024(3) 0.022(3) -0.002(2) -0.002(2) -0.007(2)
C21 0.027(3) 0.038(3) 0.034(3) -0.012(3) -0.002(3) 0.011(3)
C13 0.038(3) 0.024(3) 0.048(4) 0.007(3) -0.014(3) -0.008(3)
C23 0.021(3) 0.040(3) 0.024(3) -0.002(3) -0.005(2) 0.001(2)
C19 0.018(3) 0.030(3) 0.048(4) 0.006(3) 0.000(3) -0.002(2)
C47 0.022(3) 0.022(3) 0.047(4) 0.005(3) -0.005(3) 0.005(2)
C14 0.034(3) 0.026(3) 0.041(4) 0.001(3) -0.005(3) 0.001(3)
C55 0.033(3) 0.029(3) 0.027(3) -0.002(2) -0.006(2) 0.001(2)
C20 0.028(3) 0.016(3) 0.038(3) 0.003(2) -0.004(2) -0.006(2)
C46 0.018(3) 0.018(3) 0.035(3) -0.004(2) -0.006(2) 0.006(2)
C25 0.028(3) 0.026(3) 0.036(3) 0.001(3) -0.008(3) -0.013(2)
C16 0.037(3) 0.030(3) 0.034(3) 0.009(3) -0.003(3) 0.002(3)
C49 0.038(3) 0.028(3) 0.032(3) -0.011(3) -0.010(3) 0.004(3)
C27 0.034(3) 0.064(5) 0.021(3) 0.009(3) 0.004(3) 0.005(3)
C51 0.025(3) 0.023(3) 0.029(3) -0.005(2) 0.001(2) 0.008(2)
C52 0.052(4) 0.037(3) 0.023(3) -0.008(3) 0.010(3) -0.002(3)
C17 0.030(3) 0.011(2) 0.035(3) -0.001(2) 0.004(2) -0.003(2)
C4 0.021(3) 0.011(2) 0.043(3) -0.009(2) -0.009(2) 0.001(2)
C45 0.020(3) 0.028(3) 0.048(4) -0.006(3) -0.011(3) -0.003(2)
C33 0.033(3) 0.048(4) 0.017(3) -0.001(3) -0.004(2) -0.014(3)
C7 0.018(3) 0.018(3) 0.039(3) -0.012(2) -0.006(2) 0.002(2)
C15 0.031(3) 0.021(3) 0.040(4) -0.004(3) 0.001(3) 0.006(2)
C26 0.023(3) 0.032(3) 0.053(4) 0.003(3) -0.012(3) -0.001(2)
C24 0.039(3) 0.032(3) 0.032(3) -0.001(3) -0.011(3) -0.015(3)
C56 0.040(4) 0.047(4) 0.035(4) 0.013(3) -0.015(3) -0.010(3)
C9 0.058(4) 0.034(3) 0.026(3) -0.006(3) 0.001(3) 0.003(3)
C8 0.024(3) 0.022(3) 0.029(3) -0.005(2) -0.005(2) 0.004(2)
C18 0.033(3) 0.030(3) 0.034(3) -0.001(3) -0.018(3) -0.003(3)
C11 0.037(3) 0.047(4) 0.028(3) 0.013(3) 0.004(3) -0.006(3)
C53 0.038(4) 0.034(3) 0.051(4) -0.014(3) 0.012(3) 0.004(3)
C50 0.025(3) 0.042(4) 0.044(4) 0.009(3) 0.003(3) 0.003(3)
C38 0.075(5) 0.024(3) 0.027(3) -0.002(3) 0.006(3) -0.018(3)
C5 0.070(5) 0.021(3) 0.058(5) -0.011(3) -0.031(4) 0.008(3)
C30 0.039(3) 0.055(4) 0.023(3) 0.007(3) 0.004(3) 0.006(3)
C22 0.027(3) 0.046(4) 0.034(4) 0.001(3) 0.006(3) -0.006(3)
C29 0.057(4) 0.039(4) 0.036(4) 0.005(3) -0.007(3) 0.004(3)
C12 0.048(4) 0.041(4) 0.040(4) 0.012(3) -0.017(3) -0.012(3)
C3 0.041(4) 0.029(3) 0.056(4) -0.017(3) 0.016(3) -0.016(3)
C32 0.036(4) 0.064(5) 0.047(4) 0.016(4) 0.014(3) 0.009(3)
C39 0.102(7) 0.047(4) 0.035(4) -0.009(3) 0.019(4) -0.049(4)
C35 0.055(4) 0.065(5) 0.018(3) -0.007(3) -0.003(3) -0.038(4)
C28 0.035(4) 0.105(7) 0.035(4) 0.016(4) 0.004(3) 0.025(4)
C1 0.020(3) 0.030(4) 0.097(6) -0.038(4) 0.002(3) -0.004(3)
C10 0.069(5) 0.053(4) 0.026(3) -0.012(3) -0.005(3) -0.016(4)
C2 0.053(4) 0.032(4) 0.089(6) -0.025(4) 0.035(4) -0.027(3)
C6 0.063(5) 0.031(4) 0.070(5) -0.026(4) -0.039(4) 0.011(3)
C40 0.110(7) 0.026(4) 0.060(5) -0.006(4) 0.013(5) -0.004(4)
C31 0.087(6) 0.074(6) 0.024(4) -0.008(4) 0.001(4) -0.006(5)
C36 0.044(4) 0.121(8) 0.033(4) 0.002(4) -0.010(3) -0.042(5)
C37 0.126(8) 0.088(7) 0.036(4) -0.025(4) 0.017(5) -0.074(6)

loop_
_atom_type_symbol
_atom_type_description
_atom_type_scat_dispersion_real
_atom_type_scat_dispersion_imag
_atom_type_scat_source
C C 0.0033 0.0016 'International Tables Vol C Tables 4.2.6.8 and 6.1.1.4'
H H 0.0000 0.0000 'International Tables Vol C Tables 4.2.6.8 and 6.1.1.4'
N N 0.0061 0.0033 'International Tables Vol C Tables 4.2.6.8 and 6.1.1.4'
Si Si 0.0817 0.0704 'International Tables Vol C Tables 4.2.6.8 and 6.1.1.4'
U U -9.6767 9.6646 'International Tables Vol C Tables 4.2.6.8 and 6.1.1.4'

loop_
_geom_angle_atom_site_label_1
_geom_angle_atom_site_label_2
_geom_angle_atom_site_label_3
_geom_angle
_geom_angle_site_symmetry_1
_geom_angle_site_symmetry_3
_geom_angle_publ_flag
C57 C60 C59 46.5(10) 2_557 . ?
N2 U1 N1 109.05(15) . . ?
N2 U1 N3 138.54(15) . . ?
N1 U1 N3 112.15(15) . . ?
N2 U1 C17 69.36(16) . . ?
N1 U1 C17 123.33(18) . . ?
N3 U1 C17 84.26(16) . . ?
N2 U1 C8 85.27(16) . . ?
N1 U1 C8 98.73(17) . . ?
N3 U1 C8 92.85(16) . . ?
C17 U1 C8 135.68(19) . . ?
N2 U1 Si3 33.40(10) . . ?
N1 U1 Si3 124.43(12) . . ?
N3 U1 Si3 112.79(11) . . ?
C17 U1 Si3 36.14(13) . . ?
C8 U1 Si3 109.86(13) . . ?
N2 U1 Si2 123.63(10) . . ?
N1 U1 Si2 26.50(12) . . ?
N3 U1 Si2 96.22(11) . . ?
C17 U1 Si2 145.87(14) . . ?
C8 U1 Si2 78.45(13) . . ?
Si3 U1 Si2 148.84(4) . . ?
N2 Si3 C17 99.0(2) . . ?
N2 Si3 C15 114.9(2) . . ?
C17 Si3 C15 111.9(3) . . ?
N2 Si3 C16 110.8(2) . . ?
C17 Si3 C16 115.4(3) . . ?
C15 Si3 C16 105.2(3) . . ?
N2 Si3 U1 46.06(14) . . ?
C17 Si3 U1 53.24(16) . . ?
C15 Si3 U1 132.2(2) . . ?
C16 Si3 U1 122.3(2) . . ?
N2 Si4 C20 111.8(2) . . ?
N2 Si4 C18 112.6(2) . . ?
C20 Si4 C18 107.9(3) . . ?
N2 Si4 C19 112.7(2) . . ?
C20 Si4 C19 105.8(3) . . ?
C18 Si4 C19 105.6(3) . . ?
N3 Si5 C21 111.0(3) . . ?
N3 Si5 C23 110.5(2) . . ?
C21 Si5 C23 110.4(3) . . ?
N3 Si5 C22 115.1(2) . . ?
C21 Si5 C22 106.1(3) . . ?
C23 Si5 C22 103.3(3) . . ?
N3 Si6 C25 113.6(2) . . ?
N3 Si6 C26 112.6(2) . . ?
C25 Si6 C26 107.5(3) . . ?
N3 Si6 C24 110.7(2) . . ?
C25 Si6 C24 103.9(3) . . ?
C26 Si6 C24 108.1(3) . . ?
N1 Si2 C13 111.9(3) . . ?
N1 Si2 C12 113.8(3) . . ?
C13 Si2 C12 107.9(3) . . ?
N1 Si2 C14 111.7(2) . . ?
C13 Si2 C14 106.7(3) . . ?
C12 Si2 C14 104.4(3) . . ?
N1 Si2 U1 36.31(15) . . ?
C13 Si2 U1 108.9(2) . . ?
C12 Si2 U1 140.2(2) . . ?
C14 Si2 U1 78.90(19) . . ?
N1 Si1 C9 109.9(3) . . ?
N1 Si1 C10 113.8(3) . . ?
C9 Si1 C10 106.6(3) . . ?
N1 Si1 C11 113.0(3) . . ?
C9 Si1 C11 107.0(3) . . ?
C10 Si1 C11 106.1(3) . . ?
Si6 N3 Si5 121.4(2) . . ?
Si6 N3 U1 119.4(2) . . ?
Si5 N3 U1 118.3(2) . . ?
Si4 N2 Si3 128.2(3) . . ?
Si4 N2 U1 131.2(2) . . ?
Si3 N2 U1 100.54(18) . . ?
C44 N6 C46 120.3(4) . . ?
C44 N6 C48 120.1(4) . . ?
C46 N6 C48 119.0(4) . . ?
C43 N7 C54 120.5(4) . . ?
C43 N7 C51 119.9(4) . . ?
C54 N7 C51 119.6(4) . . ?
Si1 N1 Si2 119.5(3) . . ?
Si1 N1 U1 123.1(2) . . ?
Si2 N1 U1 117.2(2) . . ?
C34 N5 C38 128.1(5) . . ?
C34 N5 C35 95.6(4) . . ?
C38 N5 C35 131.4(5) . . ?
C33 N4 C30 117.1(5) . . ?
C33 N4 C27 120.2(5) . . ?
C30 N4 C27 118.5(5) . . ?
C44 C42 C43 60.5(4) . . ?
C44 C42 C41 151.1(5) . . ?
C43 C42 C41 146.9(5) . . ?
N7 C43 C42 149.7(5) . . ?
N7 C43 C44 150.6(5) . . ?
C42 C43 C44 59.6(4) . . ?
N6 C44 C42 151.2(5) . . ?
N6 C44 C43 148.8(5) . . ?
C42 C44 C43 59.9(4) . . ?
N7 C54 C56 111.5(5) . . ?
N7 C54 C55 110.5(4) . . ?
C56 C54 C55 112.7(5) . . ?
N7 C54 H00I 107.3 . . ?
C56 C54 H00I 107.3 . . ?
C55 C54 H00I 107.3 . . ?
C34 C41 C42 127.6(5) . . ?
C34 C41 H00J 116.2 . . ?
C42 C41 H00J 116.2 . . ?
N6 C48 C50 110.6(4) . . ?
N6 C48 C49 111.4(4) . . ?
C50 C48 C49 112.0(5) . . ?
N6 C48 H00K 107.6 . . ?
C50 C48 H00K 107.6 . . ?
C49 C48 H00K 107.6 . . ?
C41 C34 N5 134.7(5) . . ?
C41 C34 C33 132.8(5) . . ?
N5 C34 C33 92.4(4) . . ?
Si5 C21 H00A 109.5 . . ?
Si5 C21 H00B 109.5 . . ?
H00A C21 H00B 109.5 . . ?
Si5 C21 H00C 109.5 . . ?
H00A C21 H00C 109.5 . . ?
H00B C21 H00C 109.5 . . ?
Si2 C13 H00D 109.5 . . ?
Si2 C13 H00E 109.5 . . ?
H00D C13 H00E 109.5 . . ?
Si2 C13 H00F 109.5 . . ?
H00D C13 H00F 109.5 . . ?
H00E C13 H00F 109.5 . . ?
Si5 C23 H00G 109.5 . . ?
Si5 C23 H00H 109.5 . . ?
H00G C23 H00H 109.5 . . ?
Si5 C23 H00L 109.5 . . ?
H00G C23 H00L 109.5 . . ?
H00H C23 H00L 109.5 . . ?
Si4 C19 H00M 109.5 . . ?
Si4 C19 H67 109.5 . . ?
H00M C19 H67 109.5 . . ?
Si4 C19 H00O 109.5 . . ?
H00M C19 H00O 109.5 . . ?
H67 C19 H00O 109.5 . . ?
C46 C47 H00P 109.5 . . ?
C46 C47 H00Q 109.5 . . ?
H00P C47 H00Q 109.5 . . ?
C46 C47 H00R 109.5 . . ?
H00P C47 H00R 109.5 . . ?
H00Q C47 H00R 109.5 . . ?
Si2 C14 H00S 109.5 . . ?
Si2 C14 H00T 109.5 . . ?
H00S C14 H00T 109.5 . . ?
Si2 C14 H00U 109.5 . . ?
H00S C14 H00U 109.5 . . ?
H00T C14 H00U 109.5 . . ?
C54 C55 H00V 109.5 . . ?
C54 C55 H00W 109.5 . . ?
H00V C55 H00W 109.5 . . ?
C54 C55 H66 109.5 . . ?
H00V C55 H66 109.5 . . ?
H00W C55 H66 109.5 . . ?
Si4 C20 H65 109.5 . . ?
Si4 C20 H60 109.5 . . ?
H65 C20 H60 109.5 . . ?
Si4 C20 H56 109.5 . . ?
H65 C20 H56 109.5 . . ?
H60 C20 H56 109.5 . . ?
N6 C46 C47 111.2(4) . . ?
N6 C46 C45 112.3(4) . . ?
C47 C46 C45 110.8(5) . . ?
N6 C46 H64 107.4 . . ?
C47 C46 H64 107.4 . . ?
C45 C46 H64 107.4 . . ?
Si6 C25 H63 109.5 . . ?
Si6 C25 H59 109.5 . . ?
H63 C25 H59 109.5 . . ?
Si6 C25 H55 109.5 . . ?
H63 C25 H55 109.5 . . ?
H59 C25 H55 109.5 . . ?
Si3 C16 H62 109.5 . . ?
Si3 C16 H58 109.5 . . ?
H62 C16 H58 109.5 . . ?
Si3 C16 H54 109.5 . . ?
H62 C16 H54 109.5 . . ?
H58 C16 H54 109.5 . . ?
C48 C49 H61 109.5 . . ?
C48 C49 H57 109.5 . . ?
H61 C49 H57 109.5 . . ?
C48 C49 H53 109.5 . . ?
H61 C49 H53 109.5 . . ?
H57 C49 H53 109.5 . . ?
N4 C27 C29 114.5(5) . . ?
N4 C27 C28 110.5(6) . . ?
C29 C27 C28 109.9(6) . . ?
N4 C27 H00Y 107.2 . . ?
C29 C27 H00Y 107.2 . . ?
C28 C27 H00Y 107.2 . . ?
N7 C51 C52 112.3(5) . . ?
N7 C51 C53 110.4(4) . . ?
C52 C51 C53 111.7(5) . . ?
N7 C51 H00Z 107.4 . . ?
C52 C51 H00Z 107.4 . . ?
C53 C51 H00Z 107.4 . . ?
C51 C52 H01A 109.5 . . ?
C51 C52 H01B 109.5 . . ?
H01A C52 H01B 109.5 . . ?
C51 C52 H01C 109.5 . . ?
H01A C52 H01C 109.5 . . ?
H01B C52 H01C 109.5 . . ?
Si3 C17 U1 90.62(19) . . ?
Si3 C17 H01D 113.5 . . ?
U1 C17 H01D 113.5 . . ?
Si3 C17 H01E 113.5 . . ?
U1 C17 H01E 113.5 . . ?
H01D C17 H01E 110.8 . . ?
C3 C4 C5 118.3(5) . . ?
C3 C4 C7 121.4(5) . . ?
C5 C4 C7 120.3(5) . . ?
C46 C45 H01F 109.5 . . ?
C46 C45 H01G 109.5 . . ?
H01F C45 H01G 109.5 . . ?
C46 C45 H01H 109.5 . . ?
H01F C45 H01H 109.5 . . ?
H01G C45 H01H 109.5 . . ?
N4 C33 C34 123.5(5) . . ?
N4 C33 C35 121.3(6) . . ?
C34 C33 C35 86.5(4) . . ?
N4 C33 H014 107.8 . . ?
C34 C33 H014 107.8 . . ?
C35 C33 H014 107.8 . . ?
C8 C7 C4 177.0(6) . . ?
Si3 C15 H01I 109.5 . . ?
Si3 C15 H01J 109.5 . . ?
H01I C15 H01J 109.5 . . ?
Si3 C15 H01K 109.5 . . ?
H01I C15 H01K 109.5 . . ?
H01J C15 H01K 109.5 . . ?
Si6 C26 H01L 109.5 . . ?
Si6 C26 H01M 109.5 . . ?
H01L C26 H01M 109.5 . . ?
Si6 C26 H01N 109.5 . . ?
H01L C26 H01N 109.5 . . ?
H01M C26 H01N 109.5 . . ?
Si6 C24 H01O 109.5 . . ?
Si6 C24 H01P 109.5 . . ?
H01O C24 H01P 109.5 . . ?
Si6 C24 H01Q 109.5 . . ?
H01O C24 H01Q 109.5 . . ?
H01P C24 H01Q 109.5 . . ?
C54 C56 H01R 109.5 . . ?
C54 C56 H01S 109.5 . . ?
H01R C56 H01S 109.5 . . ?
C54 C56 H01T 109.5 . . ?
H01R C56 H01T 109.5 . . ?
H01S C56 H01T 109.5 . . ?
Si1 C9 H01U 109.5 . . ?
Si1 C9 H01V 109.5 . . ?
H01U C9 H01V 109.5 . . ?
Si1 C9 H01W 109.5 . . ?
H01U C9 H01W 109.5 . . ?
H01V C9 H01W 109.5 . . ?
C7 C8 U1 164.2(5) . . ?
Si4 C18 H52 109.5 . . ?
Si4 C18 H30 109.5 . . ?
H52 C18 H30 109.5 . . ?
Si4 C18 H15 109.5 . . ?
H52 C18 H15 109.5 . . ?
H30 C18 H15 109.5 . . ?
Si1 C11 H51 109.5 . . ?
Si1 C11 H29 109.5 . . ?
H51 C11 H29 109.5 . . ?
Si1 C11 H14 109.5 . . ?
H51 C11 H14 109.5 . . ?
H29 C11 H14 109.5 . . ?
C51 C53 H50 109.5 . . ?
C51 C53 H28 109.5 . . ?
H50 C53 H28 109.5 . . ?
C51 C53 H13 109.5 . . ?
H50 C53 H13 109.5 . . ?
H28 C53 H13 109.5 . . ?
C48 C50 H49 109.5 . . ?
C48 C50 H27 109.5 . . ?
H49 C50 H27 109.5 . . ?
C48 C50 H12 109.5 . . ?
H49 C50 H12 109.5 . . ?
H27 C50 H12 109.5 . . ?
N5 C38 C39 111.0(6) . . ?
N5 C38 C40 111.5(6) . . ?
C39 C38 C40 112.1(6) . . ?
N5 C38 H48 107.3 . . ?
C39 C38 H48 107.3 . . ?
C40 C38 H48 107.3 . . ?
C6 C5 C4 120.9(7) . . ?
C6 C5 H47 119.6 . . ?
C4 C5 H47 119.6 . . ?
N4 C30 C31 110.7(5) . . ?
N4 C30 C32 114.1(5) . . ?
C31 C30 C32 112.5(6) . . ?
N4 C30 H46 106.3 . . ?
C31 C30 H46 106.3 . . ?
C32 C30 H46 106.3 . . ?
Si5 C22 H45 109.5 . . ?
Si5 C22 H26 109.5 . . ?
H45 C22 H26 109.5 . . ?
Si5 C22 H11 109.5 . . ?
H45 C22 H11 109.5 . . ?
H26 C22 H11 109.5 . . ?
C27 C29 H44 109.5 . . ?
C27 C29 H25 109.5 . . ?
H44 C29 H25 109.5 . . ?
C27 C29 H10 109.5 . . ?
H44 C29 H10 109.5 . . ?
H25 C29 H10 109.5 . . ?
Si2 C12 H43 109.5 . . ?
Si2 C12 H24 109.5 . . ?
H43 C12 H24 109.5 . . ?
Si2 C12 H9 109.5 . . ?
H43 C12 H9 109.5 . . ?
H24 C12 H9 109.5 . . ?
C4 C3 C2 119.8(7) . . ?
C4 C3 H42 120.1 . . ?
C2 C3 H42 120.1 . . ?
C30 C32 H41 109.5 . . ?
C30 C32 H23 109.5 . . ?
H41 C32 H23 109.5 . . ?
C30 C32 H8 109.5 . . ?
H41 C32 H8 109.5 . . ?
H23 C32 H8 109.5 . . ?
C38 C39 H40 109.5 . . ?
C38 C39 H22 109.5 . . ?
H40 C39 H22 109.5 . . ?
C38 C39 H7 109.5 . . ?
H40 C39 H7 109.5 . . ?
H22 C39 H7 109.5 . . ?
N5 C35 C36 112.8(6) . . ?
N5 C35 C37 115.6(7) . . ?
C36 C35 C37 112.6(6) . . ?
N5 C35 C33 85.1(4) . . ?
C36 C35 C33 117.7(7) . . ?
C37 C35 C33 110.5(6) . . ?
C27 C28 H39 109.5 . . ?
C27 C28 H21 109.5 . . ?
H39 C28 H21 109.5 . . ?
C27 C28 H6 109.5 . . ?
H39 C28 H6 109.5 . . ?
H21 C28 H6 109.5 . . ?
C6 C1 C2 119.7(6) . . ?
C6 C1 H38 120.1 . . ?
C2 C1 H38 120.1 . . ?
Si1 C10 H37 109.5 . . ?
Si1 C10 H20 109.5 . . ?
H37 C10 H20 109.5 . . ?
Si1 C10 H5 109.5 . . ?
H37 C10 H5 109.5 . . ?
H20 C10 H5 109.5 . . ?
C1 C2 C3 121.1(7) . . ?
C1 C2 H36 119.5 . . ?
C3 C2 H36 119.5 . . ?
C1 C6 C5 120.2(7) . . ?
C1 C6 H35 119.9 . . ?
C5 C6 H35 119.9 . . ?
C38 C40 H34 109.5 . . ?
C38 C40 H19 109.5 . . ?
H34 C40 H19 109.5 . . ?
C38 C40 H4 109.5 . . ?
H34 C40 H4 109.5 . . ?
H19 C40 H4 109.5 . . ?
C30 C31 H33 109.5 . . ?
C30 C31 H18 109.5 . . ?
H33 C31 H18 109.5 . . ?
C30 C31 H3 109.5 . . ?
H33 C31 H3 109.5 . . ?
H18 C31 H3 109.5 . . ?
C35 C36 H32 109.5 . . ?
C35 C36 H17 109.5 . . ?
H32 C36 H17 109.5 . . ?
C35 C36 H2 109.5 . . ?
H32 C36 H2 109.5 . . ?
H17 C36 H2 109.5 . . ?
C35 C37 H31 109.5 . . ?
C35 C37 H16 109.5 . . ?
H31 C37 H16 109.5 . . ?
C35 C37 H1 109.5 . . ?
H31 C37 H1 109.5 . . ?
H16 C37 H1 109.5 . . ?
C59 C58 C59 180.0(15) . 2_557 ?
C59 C58 C57 51.2(10) . 2_557 ?
C59 C58 C57 128.8(10) 2_557 2_557 ?
C59 C58 C57 128.8(10) . . ?
C59 C58 C57 51.2(10) 2_557 . ?
C57 C58 C57 180.0(16) 2_557 . ?
C57 C59 C58 68.9(14) 2_557 . ?
C57 C59 C60 61.3(13) 2_557 . ?
C58 C59 C60 130.2(15) . . ?
C59 C57 C58 59.9(13) 2_557 . ?
C59 C57 C60 72.2(15) 2_557 2_557 ?
C58 C57 C60 132.0(16) . 2_557 ?

loop_
_geom_bond_atom_site_label_1
_geom_bond_atom_site_label_2
_geom_bond_distance
_geom_bond_site_symmetry_2
_geom_bond_publ_flag
C60 C57 1.29(2) 2_557 ?
C60 C59 1.401(19) . ?
U1 N2 2.275(4) . ?
U1 N1 2.303(4) . ?
U1 N3 2.308(4) . ?
U1 C17 2.489(5) . ?
U1 C8 2.493(5) . ?
U1 Si3 3.1065(14) . ?
U1 Si2 3.4600(16) . ?
Si3 N2 1.739(4) . ?
Si3 C17 1.832(6) . ?
Si3 C15 1.871(6) . ?
Si3 C16 1.886(6) . ?
Si4 N2 1.716(4) . ?
Si4 C20 1.876(5) . ?
Si4 C18 1.876(6) . ?
Si4 C19 1.887(6) . ?
Si5 N3 1.720(4) . ?
Si5 C21 1.863(6) . ?
Si5 C23 1.864(5) . ?
Si5 C22 1.886(6) . ?
Si6 N3 1.717(4) . ?
Si6 C25 1.872(5) . ?
Si6 C26 1.877(6) . ?
Si6 C24 1.877(6) . ?
Si2 N1 1.736(5) . ?
Si2 C13 1.877(5) . ?
Si2 C12 1.877(6) . ?
Si2 C14 1.878(6) . ?
Si1 N1 1.726(5) . ?
Si1 C9 1.863(7) . ?
Si1 C10 1.867(6) . ?
Si1 C11 1.886(6) . ?
N6 C44 1.327(7) . ?
N6 C46 1.484(6) . ?
N6 C48 1.488(7) . ?
N7 C43 1.321(6) . ?
N7 C54 1.482(6) . ?
N7 C51 1.490(7) . ?
N5 C34 1.360(7) . ?
N5 C38 1.468(8) . ?
N5 C35 1.505(7) . ?
N4 C33 1.429(8) . ?
N4 C30 1.456(7) . ?
N4 C27 1.483(9) . ?
C42 C44 1.376(7) . ?
C42 C43 1.380(7) . ?
C42 C41 1.436(7) . ?
C43 C44 1.389(7) . ?
C54 C56 1.506(8) . ?
C54 C55 1.515(7) . ?
C54 H00I 1.0000 . ?
C41 C34 1.355(7) . ?
C41 H00J 0.9500 . ?
C48 C50 1.516(7) . ?
C48 C49 1.519(7) . ?
C48 H00K 1.0000 . ?
C34 C33 1.525(8) . ?
C21 H00A 0.9800 . ?
C21 H00B 0.9800 . ?
C21 H00C 0.9800 . ?
C13 H00D 0.9800 . ?
C13 H00E 0.9800 . ?
C13 H00F 0.9800 . ?
C23 H00G 0.9800 . ?
C23 H00H 0.9800 . ?
C23 H00L 0.9800 . ?
C19 H00M 0.9800 . ?
C19 H67 0.9800 . ?
C19 H00O 0.9800 . ?
C47 C46 1.517(8) . ?
C47 H00P 0.9800 . ?
C47 H00Q 0.9800 . ?
C47 H00R 0.9800 . ?
C14 H00S 0.9800 . ?
C14 H00T 0.9800 . ?
C14 H00U 0.9800 . ?
C55 H00V 0.9800 . ?
C55 H00W 0.9800 . ?
C55 H66 0.9800 . ?
C20 H65 0.9800 . ?
C20 H60 0.9800 . ?
C20 H56 0.9800 . ?
C46 C45 1.527(7) . ?
C46 H64 1.0000 . ?
C25 H63 0.9800 . ?
C25 H59 0.9800 . ?
C25 H55 0.9800 . ?
C16 H62 0.9800 . ?
C16 H58 0.9800 . ?
C16 H54 0.9800 . ?
C49 H61 0.9800 . ?
C49 H57 0.9800 . ?
C49 H53 0.9800 . ?
C27 C29 1.510(9) . ?
C27 C28 1.538(9) . ?
C27 H00Y 1.0000 . ?
C51 C52 1.516(8) . ?
C51 C53 1.527(8) . ?
C51 H00Z 1.0000 . ?
C52 H01A 0.9800 . ?
C52 H01B 0.9800 . ?
C52 H01C 0.9800 . ?
C17 H01D 0.9900 . ?
C17 H01E 0.9900 . ?
C4 C3 1.375(8) . ?
C4 C5 1.395(9) . ?
C4 C7 1.450(7) . ?
C45 H01F 0.9800 . ?
C45 H01G 0.9800 . ?
C45 H01H 0.9800 . ?
C33 C35 1.577(8) . ?
C33 H014 1.0000 . ?
C7 C8 1.203(7) . ?
C15 H01I 0.9800 . ?
C15 H01J 0.9800 . ?
C15 H01K 0.9800 . ?
C26 H01L 0.9800 . ?
C26 H01M 0.9800 . ?
C26 H01N 0.9800 . ?
C24 H01O 0.9800 . ?
C24 H01P 0.9800 . ?
C24 H01Q 0.9800 . ?
C56 H01R 0.9800 . ?
C56 H01S 0.9800 . ?
C56 H01T 0.9800 . ?
C9 H01U 0.9800 . ?
C9 H01V 0.9800 . ?
C9 H01W 0.9800 . ?
C18 H52 0.9800 . ?
C18 H30 0.9800 . ?
C18 H15 0.9800 . ?
C11 H51 0.9800 . ?
C11 H29 0.9800 . ?
C11 H14 0.9800 . ?
C53 H50 0.9800 . ?
C53 H28 0.9800 . ?
C53 H13 0.9800 . ?
C50 H49 0.9800 . ?
C50 H27 0.9800 . ?
C50 H12 0.9800 . ?
C38 C39 1.520(9) . ?
C38 C40 1.531(10) . ?
C38 H48 1.0000 . ?
C5 C6 1.390(8) . ?
C5 H47 0.9500 . ?
C30 C31 1.514(10) . ?
C30 C32 1.529(9) . ?
C30 H46 1.0000 . ?
C22 H45 0.9800 . ?
C22 H26 0.9800 . ?
C22 H11 0.9800 . ?
C29 H44 0.9800 . ?
C29 H25 0.9800 . ?
C29 H10 0.9800 . ?
C12 H43 0.9800 . ?
C12 H24 0.9800 . ?
C12 H9 0.9800 . ?
C3 C2 1.404(8) . ?
C3 H42 0.9500 . ?
C32 H41 0.9800 . ?
C32 H23 0.9800 . ?
C32 H8 0.9800 . ?
C39 H40 0.9800 . ?
C39 H22 0.9800 . ?
C39 H7 0.9800 . ?
C35 C36 1.515(11) . ?
C35 C37 1.529(11) . ?
C28 H39 0.9800 . ?
C28 H21 0.9800 . ?
C28 H6 0.9800 . ?
C1 C6 1.358(11) . ?
C1 C2 1.361(11) . ?
C1 H38 0.9500 . ?
C10 H37 0.9800 . ?
C10 H20 0.9800 . ?
C10 H5 0.9800 . ?
C2 H36 0.9500 . ?
C6 H35 0.9500 . ?
C40 H34 0.9800 . ?
C40 H19 0.9800 . ?
C40 H4 0.9800 . ?
C31 H33 0.9800 . ?
C31 H18 0.9800 . ?
C31 H3 0.9800 . ?
C36 H32 0.9800 . ?
C36 H17 0.9800 . ?
C36 H2 0.9800 . ?
C37 H31 0.9800 . ?
C37 H16 0.9800 . ?
C37 H1 0.9800 . ?
C58 C59 1.185(16) . ?
C58 C59 1.185(16) 2_557 ?
C58 C57 1.278(17) 2_557 ?
C58 C57 1.279(17) . ?
C59 C57 1.07(2) 2_557 ?
